data_7032258
loop_
_publ_author_name
'Scott, Hayley S.'
'Gartshore, Christopher J.'
'Guo, Si-Xuan'
'Moubaraki, Boujemaa'
'Bond, Alan M.'
'Batten, Stuart R.'
'Murray, Keith S.'

_publ_section_title
;
 Ferrocene-appended ligands for use in spin crossover-redox
 &quot;hybrid&quot; complexes of iron(ii) and cobalt(ii).
;
_journal_issue 40
_journal_name_full 'Dalton transactions (Cambridge, England : 2003)'
_journal_page_first 15212
_journal_page_last 15220
_journal_paper_doi 10.1039/c4dt02126f
_journal_volume 43
_journal_year 2014
_chemical_formula_sum 'C36 H28 Fe3 N10 S2'
_chemical_formula_weight 832.35
_chemical_name_systematic
; 
 ? 
;
_space_group_IT_number 2
_symmetry_cell_setting triclinic
_symmetry_space_group_name_Hall '-P 1'
_symmetry_space_group_name_H-M 'P -1'
_atom_sites_solution_hydrogens geom
_atom_sites_solution_primary direct
_atom_sites_solution_secondary difmap
_audit_creation_method SHELXL-97
_cell_angle_alpha 113.84(3)
_cell_angle_beta 92.39(3)
_cell_angle_gamma 108.15(3)
_cell_formula_units_Z 1
_cell_length_a 7.9400(16)
_cell_length_b 10.660(2)
_cell_length_c 11.810(2)
_cell_measurement_temperature 100(2)
_cell_volume 852.5(4)
_computing_cell_refinement 'XDS (Kabsch, 1993)'
_computing_data_collection 'Blu-Ice (McPhillips et al, 2002)'
_computing_data_reduction 'XDS (Kabsch, 1993)'
_computing_molecular_graphics X-SEED
_computing_publication_material 'XCIF V6.12 (BrukerAXS, 2001).'
_computing_structure_refinement 'SHELXL-97 (Sheldrick, 1997)'
_computing_structure_solution 'SHELXS-97 (Sheldrick, 1990)'
_diffrn_ambient_temperature 100(2)
_diffrn_measured_fraction_theta_full 0.999
_diffrn_measured_fraction_theta_max 0.999
_diffrn_measurement_device_type 'ADSC Quantum 210r'
_diffrn_measurement_method 'scans in phi'
_diffrn_radiation_monochromator silicon
_diffrn_radiation_source 'Australian Synchrotron'
_diffrn_radiation_type synchrotron
_diffrn_radiation_wavelength 0.71073
_diffrn_reflns_av_R_equivalents 0.0484
_diffrn_reflns_av_sigmaI/netI 0.0265
_diffrn_reflns_limit_h_max 10
_diffrn_reflns_limit_h_min -10
_diffrn_reflns_limit_k_max 13
_diffrn_reflns_limit_k_min -13
_diffrn_reflns_limit_l_max 15
_diffrn_reflns_limit_l_min -15
_diffrn_reflns_number 27273
_diffrn_reflns_theta_full 27.13
_diffrn_reflns_theta_max 27.13
_diffrn_reflns_theta_min 1.92
_exptl_absorpt_coefficient_mu 1.427
_exptl_absorpt_correction_type none
_exptl_crystal_colour Orange
_exptl_crystal_density_diffrn 1.621
_exptl_crystal_density_method 'not measured'
_exptl_crystal_description Block
_exptl_crystal_F_000 424
_exptl_crystal_preparation 'Magnetic properties'
_exptl_crystal_recrystallization_method 'Re-crystallisation from solvent: methanol'
_exptl_crystal_size_max 0.02
_exptl_crystal_size_mid 0.02
_exptl_crystal_size_min 0.02
_refine_diff_density_max 1.232
_refine_diff_density_min -1.000
_refine_diff_density_rms 0.100
_refine_ls_extinction_method none
_refine_ls_goodness_of_fit_ref 1.090
_refine_ls_hydrogen_treatment mixed
_refine_ls_matrix_type full
_refine_ls_number_parameters 232
_refine_ls_number_reflns 3764
_refine_ls_number_restraints 0
_refine_ls_restrained_S_all 1.090
_refine_ls_R_factor_all 0.0433
_refine_ls_R_factor_gt 0.0391
_refine_ls_shift/su_max 0.001
_refine_ls_shift/su_mean 0.000
_refine_ls_structure_factor_coef Fsqd
_refine_ls_weighting_details 'calc w=1/[\s^2^(Fo^2^)+(0.0467P)^2^+1.4064P] where P=(Fo^2^+2Fc^2^)/3'
_refine_ls_weighting_scheme calc
_refine_ls_wR_factor_gt 0.0982
_refine_ls_wR_factor_ref 0.1006
_reflns_number_gt 3388
_reflns_number_total 3764
_reflns_threshold_expression >2sigma(I)
_cod_data_source_file c4dt02126f2.cif
_cod_data_source_block p1bar
_cod_depositor_comments
;
The following automatic conversions were performed:

'_symmetry_cell_setting' value 'Triclinic' changed to 'triclinic'
according to
/usr/data/users/saulius/crontab/automatic-downloads/rss-feeds/RSC/lib/dictionaries/cif_core.dic
dictionary named 'cif_core.dic' version 2.4.2 from 2011-04-26.

Automatic conversion script
Id: cif_fix_values 2281 2013-09-26 08:29:07Z andrius 

 Adding full bibliography for 7032258--7032260.cif.
;
_cod_original_cell_volume 852.5(3)
_cod_original_sg_symbol_H-M P-1
_cod_database_code 7032258

loop_
_symmetry_equiv_pos_as_xyz
'x, y, z'
'-x, -y, -z'

loop_
_atom_site_label
_atom_site_type_symbol
_atom_site_fract_x
_atom_site_fract_y
_atom_site_fract_z
_atom_site_U_iso_or_equiv
_atom_site_adp_type
_atom_site_occupancy
_atom_site_symmetry_multiplicity
_atom_site_calc_flag
_atom_site_refinement_flags
Fe1 Fe 1.0000 0.5000 0.0000 0.01362(12) Uani 1 2 d S
S1 S 1.37888(10) 0.80579(12) 0.39409(7) 0.0489(3) Uani 1 1 d .
N1 N 1.1285(3) 0.5728(2) 0.1860(2) 0.0201(4) Uani 1 1 d .
C1 C 1.2314(3) 0.6703(3) 0.2733(2) 0.0202(5) Uani 1 1 d .
Fe2 Fe 1.03043(5) 1.20625(4) 0.35923(3) 0.01679(11) Uani 1 1 d .
N2 N 0.7373(3) 0.3975(2) 0.04234(19) 0.0157(4) Uani 1 1 d .
C2 C 0.6537(3) 0.2547(3) 0.0129(2) 0.0207(5) Uani 1 1 d .
H2 H 0.7040 0.1860 -0.0378 0.025 Uiso 1 1 calc R
N3 N 0.8969(3) 0.6797(2) 0.07821(19) 0.0157(4) Uani 1 1 d .
C3 C 0.4962(3) 0.2035(3) 0.0540(3) 0.0236(5) Uani 1 1 d .
H3 H 0.4384 0.1014 0.0299 0.028 Uiso 1 1 calc R
N4 N 0.9515(3) 0.8196(2) 0.10395(19) 0.0166(4) Uani 1 1 d .
C4 C 0.4256(3) 0.3034(3) 0.1303(3) 0.0243(5) Uani 1 1 d .
H4 H 0.3201 0.2711 0.1612 0.029 Uiso 1 1 calc R
N5 N 0.8397(3) 0.8743(2) 0.17546(18) 0.0144(4) Uani 1 1 d .
C5 C 0.5096(3) 0.4517(3) 0.1617(2) 0.0206(5) Uani 1 1 d .
H5 H 0.4634 0.5225 0.2144 0.025 Uiso 1 1 calc R
C6 C 0.6635(3) 0.4935(3) 0.1135(2) 0.0151(4) Uani 1 1 d .
C7 C 0.7520(3) 0.6450(3) 0.1328(2) 0.0145(4) Uani 1 1 d .
C8 C 0.7143(3) 0.7697(3) 0.1954(2) 0.0150(4) Uani 1 1 d .
H8 H 0.6211 0.7803 0.2423 0.018 Uiso 1 1 calc R
C9 C 0.8549(3) 1.0221(2) 0.2146(2) 0.0153(4) Uani 1 1 d .
C10 C 0.7574(3) 1.0933(3) 0.3017(2) 0.0199(5) Uani 1 1 d .
H10 H 0.6785 1.0534 0.3468 0.024 Uiso 1 1 calc R
C11 C 0.8021(4) 1.2366(3) 0.3075(3) 0.0250(5) Uani 1 1 d .
H11 H 0.7569 1.3094 0.3576 0.030 Uiso 1 1 calc R
C12 C 0.9251(4) 1.2524(3) 0.2262(3) 0.0246(5) Uani 1 1 d .
H12 H 0.9766 1.3377 0.2134 0.030 Uiso 1 1 calc R
C13 C 0.9587(3) 1.1184(3) 0.1667(2) 0.0189(5) Uani 1 1 d .
H13 H 1.0349 1.0977 0.1072 0.023 Uiso 1 1 calc R
C14 C 1.2597(4) 1.3836(3) 0.4656(3) 0.0336(7) Uani 1 1 d .
H14 H 1.3084 1.4701 0.4541 0.040 Uiso 1 1 calc R
C15 C 1.3019(4) 1.2545(4) 0.4093(3) 0.0325(6) Uani 1 1 d .
H15 H 1.3843 1.2399 0.3536 0.039 Uiso 1 1 calc R
C16 C 1.2004(4) 1.1510(4) 0.4503(3) 0.0326(6) Uani 1 1 d .
H16 H 1.2026 1.0552 0.4270 0.039 Uiso 1 1 calc R
C17 C 1.0944(4) 1.2168(3) 0.5331(3) 0.0320(6) Uani 1 1 d .
H17 H 1.0135 1.1722 0.5746 0.038 Uiso 1 1 calc R
C18 C 1.1305(4) 1.3601(3) 0.5429(3) 0.0339(7) Uani 1 1 d .
H18 H 1.0783 1.4283 0.5919 0.041 Uiso 1 1 calc R

loop_
_atom_site_aniso_label
_atom_site_aniso_U_11
_atom_site_aniso_U_22
_atom_site_aniso_U_33
_atom_site_aniso_U_23
_atom_site_aniso_U_13
_atom_site_aniso_U_12
Fe1 0.0116(2) 0.0110(2) 0.0170(2) 0.00463(18) 0.00575(17) 0.00407(17)
S1 0.0186(3) 0.0689(6) 0.0210(4) -0.0071(4) 0.0054(3) 0.0027(4)
N1 0.0191(10) 0.0196(10) 0.0203(10) 0.0070(9) 0.0053(8) 0.0074(8)
C1 0.0179(11) 0.0282(13) 0.0199(12) 0.0117(11) 0.0118(10) 0.0124(10)
Fe2 0.01683(18) 0.01391(18) 0.01584(18) 0.00494(14) 0.00320(13) 0.00281(13)
N2 0.0122(9) 0.0134(9) 0.0211(10) 0.0077(8) 0.0047(7) 0.0037(7)
C2 0.0190(12) 0.0142(11) 0.0274(13) 0.0088(10) 0.0030(10) 0.0046(9)
N3 0.0149(9) 0.0122(9) 0.0199(10) 0.0065(8) 0.0076(8) 0.0052(7)
C3 0.0185(12) 0.0177(12) 0.0361(15) 0.0157(11) 0.0030(11) 0.0034(10)
N4 0.0164(10) 0.0132(9) 0.0203(10) 0.0059(8) 0.0092(8) 0.0067(8)
C4 0.0161(11) 0.0251(13) 0.0361(15) 0.0198(12) 0.0087(10) 0.0042(10)
N5 0.0148(9) 0.0112(9) 0.0162(9) 0.0050(7) 0.0064(7) 0.0046(7)
C5 0.0166(11) 0.0225(12) 0.0271(13) 0.0140(11) 0.0096(10) 0.0080(10)
C6 0.0127(10) 0.0157(11) 0.0183(11) 0.0088(9) 0.0044(9) 0.0051(9)
C7 0.0135(10) 0.0143(11) 0.0164(11) 0.0069(9) 0.0059(8) 0.0052(8)
C8 0.0139(10) 0.0145(10) 0.0162(11) 0.0067(9) 0.0064(9) 0.0043(8)
C9 0.0160(11) 0.0111(10) 0.0172(11) 0.0051(9) 0.0034(9) 0.0045(8)
C10 0.0168(11) 0.0154(11) 0.0235(12) 0.0042(10) 0.0055(9) 0.0062(9)
C11 0.0238(13) 0.0157(12) 0.0328(14) 0.0058(11) 0.0038(11) 0.0103(10)
C12 0.0298(14) 0.0166(12) 0.0268(13) 0.0113(11) -0.0008(11) 0.0060(10)
C13 0.0230(12) 0.0153(11) 0.0168(11) 0.0076(9) 0.0035(9) 0.0041(9)
C14 0.0275(14) 0.0267(14) 0.0280(14) 0.0079(12) -0.0021(12) -0.0076(11)
C15 0.0173(12) 0.0440(18) 0.0318(15) 0.0168(14) 0.0012(11) 0.0056(12)
C16 0.0250(14) 0.0368(16) 0.0342(16) 0.0175(13) -0.0046(12) 0.0072(12)
C17 0.0294(14) 0.0386(16) 0.0193(13) 0.0144(12) -0.0008(11) -0.0006(12)
C18 0.0355(16) 0.0285(15) 0.0196(13) 0.0017(11) 0.0008(12) 0.0010(12)

loop_
_atom_type_symbol
_atom_type_description
_atom_type_scat_dispersion_real
_atom_type_scat_dispersion_imag
_atom_type_scat_source
C C 0.0033 0.0016 'International Tables Vol C Tables 4.2.6.8 and 6.1.1.4'
H H 0.0000 0.0000 'International Tables Vol C Tables 4.2.6.8 and 6.1.1.4'
N N 0.0061 0.0033 'International Tables Vol C Tables 4.2.6.8 and 6.1.1.4'
Fe Fe 0.3463 0.8444 'International Tables Vol C Tables 4.2.6.8 and 6.1.1.4'
S S 0.1246 0.1234 'International Tables Vol C Tables 4.2.6.8 and 6.1.1.4'

loop_
_geom_angle_atom_site_label_1
_geom_angle_atom_site_label_2
_geom_angle_atom_site_label_3
_geom_angle
_geom_angle_site_symmetry_1
_geom_angle_site_symmetry_3
N1 Fe1 N1 180.0 . 2_765
N1 Fe1 N3 86.07(9) . .
N1 Fe1 N3 93.93(9) 2_765 .
N1 Fe1 N3 93.93(9) . 2_765
N1 Fe1 N3 86.07(9) 2_765 2_765
N3 Fe1 N3 180.0 . 2_765
N1 Fe1 N2 90.53(9) . .
N1 Fe1 N2 89.47(9) 2_765 .
N3 Fe1 N2 76.16(8) . .
N3 Fe1 N2 103.84(8) 2_765 .
N1 Fe1 N2 89.47(9) . 2_765
N1 Fe1 N2 90.53(9) 2_765 2_765
N3 Fe1 N2 103.84(8) . 2_765
N3 Fe1 N2 76.16(8) 2_765 2_765
N2 Fe1 N2 180.00(11) . 2_765
C1 N1 Fe1 145.8(2) . .
N1 C1 S1 178.8(2) . .
C9 Fe2 C17 122.36(11) . .
C9 Fe2 C12 68.34(10) . .
C17 Fe2 C12 158.03(13) . .
C9 Fe2 C18 156.34(11) . .
C17 Fe2 C18 40.56(13) . .
C12 Fe2 C18 122.03(13) . .
C9 Fe2 C11 68.18(10) . .
C17 Fe2 C11 121.67(13) . .
C12 Fe2 C11 40.53(12) . .
C18 Fe2 C11 104.96(13) . .
C9 Fe2 C10 40.98(10) . .
C17 Fe2 C10 105.73(12) . .
C12 Fe2 C10 68.85(11) . .
C18 Fe2 C10 119.09(12) . .
C11 Fe2 C10 40.77(10) . .
C9 Fe2 C13 40.94(9) . .
C17 Fe2 C13 159.11(12) . .
C12 Fe2 C13 40.87(10) . .
C18 Fe2 C13 159.74(12) . .
C11 Fe2 C13 68.69(11) . .
C10 Fe2 C13 69.44(11) . .
C9 Fe2 C14 162.16(12) . .
C17 Fe2 C14 68.38(13) . .
C12 Fe2 C14 107.17(12) . .
C18 Fe2 C14 40.88(13) . .
C11 Fe2 C14 120.41(13) . .
C10 Fe2 C14 155.29(12) . .
C13 Fe2 C14 124.46(12) . .
C9 Fe2 C16 109.51(12) . .
C17 Fe2 C16 40.80(13) . .
C12 Fe2 C16 159.50(13) . .
C18 Fe2 C16 68.49(14) . .
C11 Fe2 C16 159.31(12) . .
C10 Fe2 C16 123.85(12) . .
C13 Fe2 C16 124.01(12) . .
C14 Fe2 C16 68.28(13) . .
C9 Fe2 C15 126.45(12) . .
C17 Fe2 C15 68.20(13) . .
C12 Fe2 C15 123.28(12) . .
C18 Fe2 C15 68.33(14) . .
C11 Fe2 C15 157.25(12) . .
C10 Fe2 C15 161.65(12) . .
C13 Fe2 C15 109.69(12) . .
C14 Fe2 C15 40.45(13) . .
C16 Fe2 C15 40.42(12) . .
C2 N2 C6 118.1(2) . .
C2 N2 Fe1 127.19(17) . .
C6 N2 Fe1 114.53(15) . .
N2 C2 C3 122.5(2) . .
N2 C2 H2 118.8 . .
C3 C2 H2 118.8 . .
N4 N3 C7 109.87(19) . .
N4 N3 Fe1 137.05(15) . .
C7 N3 Fe1 112.12(15) . .
C4 C3 C2 118.8(2) . .
C4 C3 H3 120.6 . .
C2 C3 H3 120.6 . .
N3 N4 N5 106.06(18) . .
C3 C4 C5 119.7(2) . .
C3 C4 H4 120.1 . .
C5 C4 H4 120.1 . .
N4 N5 C8 111.60(19) . .
N4 N5 C9 120.91(19) . .
C8 N5 C9 127.4(2) . .
C4 C5 C6 117.9(2) . .
C4 C5 H5 121.0 . .
C6 C5 H5 121.0 . .
N2 C6 C5 122.9(2) . .
N2 C6 C7 115.3(2) . .
C5 C6 C7 121.7(2) . .
N3 C7 C8 108.1(2) . .
N3 C7 C6 119.8(2) . .
C8 C7 C6 132.0(2) . .
N5 C8 C7 104.38(19) . .
N5 C8 H8 127.8 . .
C7 C8 H8 127.8 . .
N5 C9 C13 125.4(2) . .
N5 C9 C10 124.5(2) . .
C13 C9 C10 109.9(2) . .
N5 C9 Fe2 129.01(17) . .
C13 C9 Fe2 70.54(14) . .
C10 C9 Fe2 70.42(14) . .
C9 C10 C11 106.3(2) . .
C9 C10 Fe2 68.59(14) . .
C11 C10 Fe2 69.58(15) . .
C9 C10 H10 126.9 . .
C11 C10 H10 126.9 . .
Fe2 C10 H10 126.5 . .
C12 C11 C10 108.9(2) . .
C12 C11 Fe2 69.60(15) . .
C10 C11 Fe2 69.65(15) . .
C12 C11 H11 125.6 . .
C10 C11 H11 125.6 . .
Fe2 C11 H11 126.8 . .
C11 C12 C13 108.6(2) . .
C11 C12 Fe2 69.87(16) . .
C13 C12 Fe2 69.82(14) . .
C11 C12 H12 125.7 . .
C13 C12 H12 125.7 . .
Fe2 C12 H12 126.2 . .
C9 C13 C12 106.3(2) . .
C9 C13 Fe2 68.52(14) . .
C12 C13 Fe2 69.30(15) . .
C9 C13 H13 126.8 . .
C12 C13 H13 126.8 . .
Fe2 C13 H13 126.9 . .
C15 C14 C18 107.8(3) . .
C15 C14 Fe2 69.84(17) . .
C18 C14 Fe2 69.41(16) . .
C15 C14 H14 126.1 . .
C18 C14 H14 126.1 . .
Fe2 C14 H14 126.2 . .
C16 C15 C14 108.5(3) . .
C16 C15 Fe2 69.75(17) . .
C14 C15 Fe2 69.72(17) . .
C16 C15 H15 125.7 . .
C14 C15 H15 125.7 . .
Fe2 C15 H15 126.4 . .
C15 C16 C17 107.6(3) . .
C15 C16 Fe2 69.83(17) . .
C17 C16 Fe2 69.28(17) . .
C15 C16 H16 126.2 . .
C17 C16 H16 126.2 . .
Fe2 C16 H16 126.3 . .
C18 C17 C16 108.3(3) . .
C18 C17 Fe2 69.87(17) . .
C16 C17 Fe2 69.92(16) . .
C18 C17 H17 125.8 . .
C16 C17 H17 125.8 . .
Fe2 C17 H17 126.0 . .
C17 C18 C14 107.7(3) . .
C17 C18 Fe2 69.58(16) . .
C14 C18 Fe2 69.71(16) . .
C17 C18 H18 126.1 . .
C14 C18 H18 126.1 . .
Fe2 C18 H18 126.2 . .

loop_
_geom_bond_atom_site_label_1
_geom_bond_atom_site_label_2
_geom_bond_distance
_geom_bond_site_symmetry_2
Fe1 N1 2.100(2) .
Fe1 N1 2.100(2) 2_765
Fe1 N3 2.191(2) .
Fe1 N3 2.191(2) 2_765
Fe1 N2 2.214(2) .
Fe1 N2 2.214(2) 2_765
S1 C1 1.623(3) .
N1 C1 1.160(4) .
Fe2 C9 2.025(3) .
Fe2 C17 2.044(3) .
Fe2 C12 2.045(3) .
Fe2 C18 2.048(3) .
Fe2 C11 2.048(3) .
Fe2 C10 2.049(3) .
Fe2 C13 2.052(3) .
Fe2 C14 2.052(3) .
Fe2 C16 2.053(3) .
Fe2 C15 2.054(3) .
N2 C2 1.343(3) .
N2 C6 1.348(3) .
C2 C3 1.392(4) .
C2 H2 0.9500 .
N3 N4 1.313(3) .
N3 C7 1.365(3) .
C3 C4 1.378(4) .
C3 H3 0.9500 .
N4 N5 1.352(3) .
C4 C5 1.389(4) .
C4 H4 0.9500 .
N5 C8 1.354(3) .
N5 C9 1.414(3) .
C5 C6 1.393(3) .
C5 H5 0.9500 .
C6 C7 1.462(3) .
C7 C8 1.369(3) .
C8 H8 0.9500 .
C9 C13 1.426(3) .
C9 C10 1.427(3) .
C10 C11 1.427(4) .
C10 H10 0.9500 .
C11 C12 1.418(4) .
C11 H11 0.9500 .
C12 C13 1.431(4) .
C12 H12 0.9500 .
C13 H13 0.9500 .
C14 C15 1.419(5) .
C14 C18 1.432(4) .
C14 H14 0.9500 .
C15 C16 1.418(4) .
C15 H15 0.9500 .
C16 C17 1.428(5) .
C16 H16 0.9500 .
C17 C18 1.418(5) .
C17 H17 0.9500 .
C18 H18 0.9500 .
